data_4335207
loop_
_publ_author_name
'Cl\'ement Camp'
'Julie Andrez'
'Jacques P\'ecaut'
'Marinella Mazzanti'

_publ_section_title
;
 Synthesis of Electron-Rich Uranium(IV) Complexes Supported by Tridentate
 Schiff Base Ligands and Their Multi-Electron Redox Chemistry
;
_journal_name_full 'Inorganic Chemistry'
_journal_page_first 7078
_journal_page_last 7086
_journal_paper_doi 10.1021/ic4006218
_journal_volume 52
_journal_year 2013
_chemical_formula_sum 'C78.5 H60.5 N8.5 O4 U'
_chemical_formula_weight 1424.88
_chemical_name_systematic
; 
 ? 
;
_space_group_IT_number 15
_symmetry_cell_setting monoclinic
_symmetry_space_group_name_Hall '-C 2yc'
_symmetry_space_group_name_H-M 'C 1 2/c 1'
_atom_sites_solution_hydrogens geom
_atom_sites_solution_primary direct
_atom_sites_solution_secondary difmap
_audit_creation_method SHELXL-97
_cell_angle_alpha 90.00
_cell_angle_beta 110.506(5)
_cell_angle_gamma 90.00
_cell_formula_units_Z 8
_cell_length_a 45.625(2)
_cell_length_b 15.8387(9)
_cell_length_c 18.5959(13)
_cell_measurement_reflns_used 3653
_cell_measurement_temperature 150(2)
_cell_measurement_theta_max 32.4118
_cell_measurement_theta_min 3.3590
_cell_volume 12586.7(13)
_computing_cell_refinement
;
CrysAlisPro, Agilent Technologies,
Version 1.171.36.20 (release 27-06-2012 CrysAlis171 .NET)
(compiled Jul 11 2012,15:38:31)
;
_computing_data_collection
;
CrysAlisPro, Agilent Technologies,
Version 1.171.36.20 (release 27-06-2012 CrysAlis171 .NET)
(compiled Jul 11 2012,15:38:31)
;
_computing_data_reduction
;
CrysAlisPro, Agilent Technologies,
Version 1.171.36.20 (release 27-06-2012 CrysAlis171 .NET)
(compiled Jul 11 2012,15:38:31)
;
_computing_structure_refinement 'SHELXL-97 (Sheldrick, 1997)'
_computing_structure_solution 'SHELXS-97 (Sheldrick, 1990)'
_diffrn_ambient_temperature 150(2)
_diffrn_detector_area_resol_mean 15.9653
_diffrn_measured_fraction_theta_full 0.997
_diffrn_measured_fraction_theta_max 0.997
_diffrn_measurement_details
;
  1 omega  -92.00  -43.00   1.0000  200.0000
omega____ theta____ kappa____ phi______ frames
    -      -27.1239  137.0000 -139.0000 49

  2 omega  -55.00   37.00   1.0000  200.0000
omega____ theta____ kappa____ phi______ frames
    -      -27.1239   77.0000  150.0000 92

  3 omega  -98.00   15.00   1.0000  200.0000
omega____ theta____ kappa____ phi______ frames
    -      -27.1239  -19.0000 -150.0000 113

  4 omega  -97.00    1.00   1.0000  200.0000
omega____ theta____ kappa____ phi______ frames
    -      -27.1239  -77.0000   30.0000 98

  5 omega  -53.00  -28.00   1.0000  200.0000
omega____ theta____ kappa____ phi______ frames
    -      -27.1239   37.0000  -60.0000 25

;
_diffrn_measurement_device_type 'Xcalibur, Sapphire3'
_diffrn_measurement_method '\w scans'
_diffrn_radiation_monochromator graphite
_diffrn_radiation_source 'fine-focus sealed tube'
_diffrn_radiation_type MoK\a
_diffrn_radiation_wavelength 0.71073
_diffrn_reflns_av_R_equivalents 0.1193
_diffrn_reflns_av_sigmaI/netI 0.1343
_diffrn_reflns_limit_h_max 50
_diffrn_reflns_limit_h_min -43
_diffrn_reflns_limit_k_max 17
_diffrn_reflns_limit_k_min -17
_diffrn_reflns_limit_l_max 19
_diffrn_reflns_limit_l_min -20
_diffrn_reflns_number 31319
_diffrn_reflns_theta_full 23.26
_diffrn_reflns_theta_max 23.26
_diffrn_reflns_theta_min 3.38
_exptl_absorpt_coefficient_mu 2.640
_exptl_absorpt_correction_T_max 0.9466
_exptl_absorpt_correction_T_min 0.5536
_exptl_absorpt_correction_type analytical
_exptl_absorpt_process_details
;
CrysAlisPro, Agilent Technologies,
Version 1.171.36.20 (release 27-06-2012 CrysAlis171 .NET)
(compiled Jul 11 2012,15:38:31)
Analytical numeric absorption correction using a multifaceted crystal
            model based on expressions derived by R.C. Clark & J.S. Reid.
(Clark, R. C. & Reid, J. S. (1995). Acta Cryst. A51, 887-897)
;
_exptl_crystal_colour 'translucent dark red'
_exptl_crystal_density_diffrn 1.504
_exptl_crystal_description plate
_exptl_crystal_F_000 5720
_exptl_crystal_size_max 0.25
_exptl_crystal_size_mid 0.10
_exptl_crystal_size_min 0.02
_refine_diff_density_max 2.465
_refine_diff_density_min -1.712
_refine_diff_density_rms 0.159
_refine_ls_extinction_method none
_refine_ls_goodness_of_fit_ref 1.063
_refine_ls_hydrogen_treatment constr
_refine_ls_matrix_type full
_refine_ls_number_parameters 839
_refine_ls_number_reflns 9013
_refine_ls_number_restraints 80
_refine_ls_restrained_S_all 1.067
_refine_ls_R_factor_all 0.1181
_refine_ls_R_factor_gt 0.0623
_refine_ls_shift/su_max 0.052
_refine_ls_shift/su_mean 0.002
_refine_ls_structure_factor_coef Fsqd
_refine_ls_weighting_details 'calc w=1/[\s^2^(Fo^2^)+(0.0479P)^2^+79.6526P] where P=(Fo^2^+2Fc^2^)/3'
_refine_ls_weighting_scheme calc
_refine_ls_wR_factor_gt 0.1318
_refine_ls_wR_factor_ref 0.1654
_reflns_number_gt 5650
_reflns_number_total 9013
_reflns_threshold_expression >2sigma(I)
_cod_data_source_file ic4006218_si_001_3.cif
_cod_data_source_block 3
_cod_original_cell_volume 12586.6(13)
_cod_original_formula_sum 'C78.50 H60.50 N8.50 O4 U'
_cod_database_code 4335207

loop_
_symmetry_equiv_pos_as_xyz
'x, y, z'
'-x, y, -z+1/2'
'x+1/2, y+1/2, z'
'-x+1/2, y+1/2, -z+1/2'
'-x, -y, -z'
'x, -y, z-1/2'
'-x+1/2, -y+1/2, -z'
'x+1/2, -y+1/2, z-1/2'

loop_
_atom_site_label
_atom_site_type_symbol
_atom_site_fract_x
_atom_site_fract_y
_atom_site_fract_z
_atom_site_U_iso_or_equiv
_atom_site_adp_type
_atom_site_occupancy
_atom_site_symmetry_multiplicity
_atom_site_calc_flag
_atom_site_refinement_flags
_atom_site_disorder_group
U1 U 0.163888(11) 0.21447(3) 0.72238(2) 0.02663(16) Uani 1 1 d . .
O1 O 0.11938(18) 0.1494(4) 0.6579(4) 0.0302(19) Uani 1 1 d . .
N1 N 0.1380(2) 0.2824(5) 0.5923(5) 0.022(2) Uani 1 1 d . .
N2 N 0.1748(2) 0.3701(5) 0.7148(5) 0.028(2) Uani 1 1 d U .
C1 C 0.0934(3) 0.1490(8) 0.5996(7) 0.038(3) Uani 1 1 d . .
C2 C 0.0698(3) 0.0909(7) 0.5973(7) 0.038(3) Uani 1 1 d . .
H2 H 0.0730 0.0531 0.6391 0.045 Uiso 1 1 calc R .
C3 C 0.0425(3) 0.0878(8) 0.5364(8) 0.052(4) Uani 1 1 d . .
H3 H 0.0270 0.0477 0.5368 0.063 Uiso 1 1 calc R .
C4 C 0.0363(3) 0.1421(7) 0.4727(7) 0.041(3) Uani 1 1 d . .
C5 C 0.0078(3) 0.1391(9) 0.4090(9) 0.063(4) Uani 1 1 d . .
H5 H -0.0074 0.0973 0.4073 0.075 Uiso 1 1 calc R .
C6 C 0.0020(4) 0.1953(7) 0.3503(7) 0.052(4) Uani 1 1 d . .
H6 H -0.0166 0.1866 0.3073 0.062 Uiso 1 1 calc R .
C7 C 0.0204(3) 0.2646(8) 0.3465(7) 0.050(4) Uani 1 1 d U .
H7 H 0.0144 0.3073 0.3082 0.060 Uiso 1 1 calc R .
C8 C 0.0502(3) 0.2613(9) 0.4106(8) 0.053(4) Uani 1 1 d . .
H8 H 0.0657 0.3007 0.4095 0.063 Uiso 1 1 calc R .
C9 C 0.0584(3) 0.2047(7) 0.4748(6) 0.032(3) Uani 1 1 d . .
C10 C 0.0878(3) 0.2076(7) 0.5387(6) 0.032(3) Uani 1 1 d . .
C11 C 0.1107(3) 0.2710(7) 0.5397(7) 0.032(3) Uani 1 1 d . .
H11 H 0.1052 0.3085 0.4971 0.038 Uiso 1 1 calc R .
C12 C 0.1553(3) 0.3500(7) 0.5748(7) 0.035(3) Uani 1 1 d . .
C13 C 0.1553(3) 0.3689(7) 0.5038(6) 0.033(3) Uani 1 1 d . .
H13 H 0.1439 0.3341 0.4616 0.039 Uiso 1 1 calc R .
C14 C 0.1714(3) 0.4372(8) 0.4917(7) 0.039(3) Uani 1 1 d . .
H14 H 0.1699 0.4506 0.4407 0.046 Uiso 1 1 calc R .
C15 C 0.1894(3) 0.4863(8) 0.5505(7) 0.042(3) Uani 1 1 d . .
H15 H 0.2003 0.5338 0.5411 0.050 Uiso 1 1 calc R .
C16 C 0.1916(3) 0.4652(7) 0.6247(7) 0.033(3) Uani 1 1 d . .
C17 C 0.2093(3) 0.5147(7) 0.6885(8) 0.040(3) Uani 1 1 d . .
H17 H 0.2214 0.5608 0.6815 0.048 Uiso 1 1 calc R .
C18 C 0.2092(3) 0.4963(7) 0.7594(7) 0.039(3) Uani 1 1 d . .
H18 H 0.2200 0.5314 0.8018 0.046 Uiso 1 1 calc R .
C19 C 0.1927(3) 0.4245(7) 0.7696(7) 0.036(3) Uani 1 1 d . .
C20 C 0.1753(3) 0.3971(7) 0.6396(7) 0.036(3) Uani 1 1 d . .
C21 C 0.1932(3) 0.4029(8) 0.8483(6) 0.047(4) Uani 1 1 d . .
H21A H 0.1876 0.3440 0.8502 0.056 Uiso 1 1 d R .
H21B H 0.2143 0.4127 0.8849 0.056 Uiso 1 1 d R .
H21C H 0.1784 0.4391 0.8606 0.056 Uiso 1 1 d R .
O31 O 0.13513(18) 0.2748(4) 0.7840(4) 0.033(2) Uani 1 1 d . .
N31 N 0.1636(2) 0.1253(5) 0.8335(5) 0.027(2) Uani 1 1 d . .
N32 N 0.1815(2) 0.0565(5) 0.7226(5) 0.022(2) Uani 1 1 d . .
C31 C 0.1194(3) 0.2609(7) 0.8289(7) 0.034(3) Uani 1 1 d . .
C32 C 0.0994(3) 0.3253(8) 0.8376(7) 0.042(3) Uani 1 1 d . .
H32 H 0.0970 0.3755 0.8082 0.050 Uiso 1 1 calc R .
C33 C 0.0838(4) 0.3175(9) 0.8865(8) 0.062(4) Uani 1 1 d . .
H33 H 0.0715 0.3635 0.8928 0.074 Uiso 1 1 calc R .
C34 C 0.0850(3) 0.2424(9) 0.9289(8) 0.050(4) Uani 1 1 d . .
C35 C 0.0690(4) 0.2362(11) 0.9814(9) 0.078(5) Uani 1 1 d . .
H35 H 0.0571 0.2825 0.9886 0.093 Uiso 1 1 calc R .
C36 C 0.0708(5) 0.1640(12) 1.0215(11) 0.107(8) Uani 1 1 d . .
H36 H 0.0600 0.1598 1.0565 0.129 Uiso 1 1 calc R .
C37 C 0.0884(4) 0.0960(12) 1.0120(11) 0.100(7) Uani 1 1 d . .
H37 H 0.0895 0.0458 1.0409 0.120 Uiso 1 1 calc R .
C38 C 0.1039(3) 0.1008(8) 0.9616(8) 0.053(4) Uani 1 1 d . .
H38 H 0.1154 0.0531 0.9551 0.064 Uiso 1 1 calc R .
C39 C 0.1035(3) 0.1754(7) 0.9185(6) 0.035(3) Uani 1 1 d . .
C40 C 0.1213(3) 0.1865(7) 0.8689(6) 0.032(3) Uani 1 1 d . .
C41 C 0.1450(3) 0.1247(7) 0.8720(6) 0.030(3) Uani 1 1 d . .
H41 H 0.1470 0.0785 0.9060 0.035 Uiso 1 1 calc R .
C42 C 0.1877(3) 0.0619(7) 0.8555(6) 0.030(3) Uani 1 1 d . .
C43 C 0.2035(3) 0.0371(7) 0.9290(7) 0.037(3) Uani 1 1 d . .
H43 H 0.1992 0.0641 0.9699 0.044 Uiso 1 1 calc R .
C44 C 0.2255(3) -0.0265(8) 0.9452(8) 0.048(4) Uani 1 1 d . .
H44 H 0.2364 -0.0423 0.9970 0.058 Uiso 1 1 calc R .
C45 C 0.2319(3) -0.0673(7) 0.8866(7) 0.042(3) Uani 1 1 d . .
H45 H 0.2460 -0.1136 0.8976 0.050 Uiso 1 1 calc R .
C46 C 0.2174(3) -0.0402(7) 0.8116(7) 0.034(3) Uani 1 1 d . .
C47 C 0.2222(3) -0.0789(7) 0.7482(7) 0.042(3) Uani 1 1 d . .
H47 H 0.2367 -0.1240 0.7559 0.050 Uiso 1 1 calc R .
C48 C 0.2057(3) -0.0511(7) 0.6755(7) 0.039(3) Uani 1 1 d . .
H48 H 0.2079 -0.0799 0.6328 0.046 Uiso 1 1 calc R .
C49 C 0.1860(3) 0.0179(7) 0.6628(7) 0.034(3) Uani 1 1 d . .
C50 C 0.1957(3) 0.0253(6) 0.7938(6) 0.023(3) Uani 1 1 d . .
C51 C 0.1690(3) 0.0520(8) 0.5839(6) 0.048(4) Uani 1 1 d . .
H51A H 0.1812 0.0978 0.5729 0.072 Uiso 1 1 calc R .
H51B H 0.1485 0.0736 0.5813 0.072 Uiso 1 1 calc R .
H51C H 0.1661 0.0068 0.5461 0.072 Uiso 1 1 calc R .
O61 O 0.21101(18) 0.2253(4) 0.8133(4) 0.0228(17) Uani 1 1 d . .
O62 O 0.20155(16) 0.2133(4) 0.6675(3) 0.0215(16) Uani 1 1 d . .
C61 C 0.2370(3) 0.2229(6) 0.7935(6) 0.028(3) Uani 1 1 d . .
C62 C 0.2674(2) 0.2284(6) 0.8470(6) 0.023(3) Uani 1 1 d . .
C63 C 0.2718(3) 0.2382(7) 0.9260(6) 0.032(3) Uani 1 1 d . .
H63 H 0.2541 0.2418 0.9415 0.038 Uiso 1 1 calc R .
C64 C 0.3009(3) 0.2424(8) 0.9796(7) 0.043(3) Uani 1 1 d . .
H64 H 0.3036 0.2476 1.0324 0.051 Uiso 1 1 calc R .
C65 C 0.3265(3) 0.2391(8) 0.9562(7) 0.046(4) Uani 1 1 d . .
H65 H 0.3470 0.2421 0.9936 0.056 Uiso 1 1 calc R .
C66 C 0.3229(3) 0.2315(7) 0.8796(7) 0.038(3) Uani 1 1 d . .
H66 H 0.3410 0.2296 0.8654 0.045 Uiso 1 1 calc R .
C67 C 0.2932(3) 0.2266(6) 0.8223(6) 0.022(3) Uani 1 1 d . .
C68 C 0.2880(3) 0.2156(6) 0.7428(6) 0.022(2) Uani 1 1 d . .
C69 C 0.3128(3) 0.2111(7) 0.7140(7) 0.032(3) Uani 1 1 d . .
H69 H 0.3337 0.2175 0.7484 0.038 Uiso 1 1 calc R .
C70 C 0.3073(3) 0.1977(7) 0.6372(7) 0.038(3) Uani 1 1 d . .
H70 H 0.3244 0.1922 0.6196 0.046 Uiso 1 1 calc R .
C71 C 0.2771(3) 0.1922(7) 0.5860(7) 0.036(3) Uani 1 1 d . .
H71 H 0.2735 0.1842 0.5329 0.044 Uiso 1 1 calc R .
C72 C 0.2525(3) 0.1981(7) 0.6104(6) 0.027(3) Uani 1 1 d . .
H72 H 0.2318 0.1941 0.5744 0.033 Uiso 1 1 calc R .
C73 C 0.2574(3) 0.2102(6) 0.6893(6) 0.023(2) Uani 1 1 d . .
C74 C 0.2318(2) 0.2154(6) 0.7160(5) 0.014(2) Uani 1 1 d U .
N81 N 0.1044(3) 0.3634(7) 0.3219(7) 0.059(3) Uani 1 1 d . .
C81 C 0.0899(4) 0.3155(11) 0.2501(10) 0.075(5) Uani 1 1 d U .
H81 H 0.1001 0.2671 0.2400 0.090 Uiso 1 1 calc R .
C82 C 0.0640(4) 0.3386(11) 0.2023(9) 0.074(5) Uani 1 1 d U .
H82 H 0.0555 0.3090 0.1551 0.088 Uiso 1 1 calc R .
C83 C 0.0473(4) 0.4064(10) 0.2166(9) 0.063(4) Uani 1 1 d . .
H83 H 0.0276 0.4221 0.1803 0.076 Uiso 1 1 calc R .
C84 C 0.0599(4) 0.4493(9) 0.2834(9) 0.066(5) Uani 1 1 d . .
H84 H 0.0487 0.4950 0.2946 0.079 Uiso 1 1 calc R .
C85 C 0.0887(4) 0.4274(9) 0.3349(8) 0.061(4) Uani 1 1 d . .
H85 H 0.0974 0.4591 0.3808 0.073 Uiso 1 1 calc R .
N82 N 0.0895(3) 0.4883(9) 0.0155(7) 0.069(4) Uani 1 1 d . .
C86 C 0.1140(4) 0.4450(9) 0.0634(10) 0.066(5) Uani 1 1 d . .
H86 H 0.1244 0.4059 0.0417 0.080 Uiso 1 1 calc R .
C87 C 0.1247(4) 0.4541(9) 0.1409(9) 0.058(4) Uani 1 1 d . .
H87 H 0.1416 0.4207 0.1723 0.069 Uiso 1 1 calc R .
C88 C 0.1110(5) 0.5114(12) 0.1728(10) 0.076(5) Uani 1 1 d . .
H88 H 0.1187 0.5196 0.2269 0.091 Uiso 1 1 calc R .
C89 C 0.0854(5) 0.5587(11) 0.1263(13) 0.084(6) Uani 1 1 d . .
H89 H 0.0752 0.5992 0.1468 0.101 Uiso 1 1 calc R .
C90 C 0.0763(4) 0.5427(11) 0.0503(11) 0.076(5) Uani 1 1 d . .
H90 H 0.0588 0.5733 0.0181 0.091 Uiso 1 1 calc R .
N83 N 0.0157(4) 0.6717(14) 0.1676(11) 0.136(7) Uani 1 1 d . .
C91 C 0.0178(5) 0.7108(12) 0.1002(11) 0.094(6) Uani 1 1 d . .
H91 H 0.0282 0.7633 0.1034 0.112 Uiso 1 1 calc R .
C92 C 0.0044(4) 0.6706(10) 0.0301(10) 0.063(4) Uani 1 1 d . .
H92 H 0.0051 0.6958 -0.0156 0.076 Uiso 1 1 calc R .
C93 C -0.0093(4) 0.5972(11) 0.0277(10) 0.072(5) Uani 1 1 d . .
H93 H -0.0178 0.5686 -0.0200 0.087 Uiso 1 1 calc R .
C94 C -0.0114(4) 0.5621(9) 0.0906(10) 0.063(5) Uani 1 1 d . .
H94 H -0.0218 0.5093 0.0855 0.076 Uiso 1 1 calc R .
C95 C -0.0005(4) 0.5944(10) 0.1563(11) 0.065(5) Uani 1 1 d . .
H95 H -0.0032 0.5664 0.1987 0.078 Uiso 1 1 calc R .
N84 N 0.0864(5) 0.0768(10) 0.2384(12) 0.112(6) Uani 1 1 d U .
C96 C 0.1157(6) 0.0867(11) 0.2393(13) 0.095(6) Uani 1 1 d U .
H96 H 0.1200 0.0752 0.1938 0.114 Uiso 1 1 calc R .
C97 C 0.1397(5) 0.1128(10) 0.3039(16) 0.095(6) Uani 1 1 d U .
H97 H 0.1600 0.1197 0.3018 0.114 Uiso 1 1 calc R .
C98 C 0.1351(6) 0.1281(13) 0.3667(15) 0.109(8) Uani 1 1 d U .
H98 H 0.1518 0.1477 0.4104 0.131 Uiso 1 1 calc R .
C99 C 0.1087(7) 0.1171(13) 0.3699(13) 0.100(7) Uani 1 1 d U .
H99 H 0.1058 0.1280 0.4172 0.120 Uiso 1 1 calc R .
C100 C 0.0835(6) 0.0903(12) 0.3093(17) 0.105(7) Uani 1 1 d U .
H100 H 0.0640 0.0809 0.3157 0.126 Uiso 1 1 calc R .
N85 N 0.0236(16) 0.091(4) 0.819(3) 0.11(2) Uani 0.50 1 d PDU 1
C101 C 0.0279(7) 0.083(2) 0.752(2) 0.22(2) Uani 1 1 d D .
H101 H 0.0486 0.0724 0.7540 0.266 Uiso 1 1 calc R 1
C102 C 0.0076(9) 0.089(2) 0.689(2) 0.190(17) Uani 1 1 d . .
H102 H 0.0134 0.0918 0.6449 0.228 Uiso 1 1 calc R .
C103 C 0.020(4) 0.080(10) 0.815(5) 0.24(8) Uani 0.50 1 d PDU 2
H103 H 0.0354 0.0718 0.8639 0.287 Uiso 0.50 1 calc PR 2

loop_
_atom_site_aniso_label
_atom_site_aniso_U_11
_atom_site_aniso_U_22
_atom_site_aniso_U_33
_atom_site_aniso_U_23
_atom_site_aniso_U_13
_atom_site_aniso_U_12
U1 0.0245(3) 0.0278(3) 0.0305(3) 0.0019(2) 0.01330(19) 0.0013(2)
O1 0.018(5) 0.031(4) 0.041(5) 0.011(4) 0.010(4) 0.000(4)
N1 0.023(6) 0.025(5) 0.026(5) 0.000(4) 0.018(4) 0.007(4)
N2 0.029(2) 0.026(2) 0.027(2) -0.0025(10) 0.0077(12) 0.0031(10)
C1 0.031(8) 0.041(8) 0.048(8) -0.007(6) 0.021(7) -0.001(6)
C2 0.021(8) 0.040(7) 0.052(8) 0.002(6) 0.012(6) 0.001(6)
C3 0.014(8) 0.038(8) 0.096(12) -0.001(8) 0.009(7) -0.011(6)
C4 0.040(9) 0.024(7) 0.060(9) -0.003(6) 0.019(7) 0.003(6)
C5 0.030(9) 0.054(10) 0.088(12) -0.020(9) 0.001(8) -0.010(8)
C6 0.063(11) 0.027(8) 0.048(9) 0.000(6) -0.001(7) 0.016(7)
C7 0.075(8) 0.061(7) 0.024(6) -0.027(5) 0.029(6) -0.055(6)
C8 0.024(8) 0.068(10) 0.064(10) -0.001(8) 0.014(7) -0.001(7)
C9 0.022(7) 0.039(7) 0.038(7) 0.000(6) 0.012(5) 0.004(6)
C10 0.032(8) 0.034(7) 0.031(7) -0.006(6) 0.015(5) -0.003(6)
C11 0.024(7) 0.042(8) 0.039(7) 0.014(6) 0.022(6) 0.011(6)
C12 0.024(8) 0.030(7) 0.056(8) 0.000(6) 0.019(6) 0.010(6)
C13 0.038(8) 0.040(7) 0.030(7) 0.005(5) 0.026(6) 0.004(6)
C14 0.035(8) 0.057(9) 0.030(7) 0.011(6) 0.019(6) 0.002(7)
C15 0.035(9) 0.037(8) 0.067(10) 0.000(7) 0.036(7) -0.006(6)
C16 0.036(8) 0.028(7) 0.045(8) 0.000(6) 0.028(6) 0.005(6)
C17 0.030(8) 0.021(7) 0.070(10) -0.001(6) 0.017(7) -0.007(6)
C18 0.038(9) 0.026(7) 0.051(9) -0.013(6) 0.014(7) 0.001(6)
C19 0.036(8) 0.020(7) 0.061(9) 0.004(6) 0.026(7) 0.002(6)
C20 0.042(9) 0.021(6) 0.045(8) -0.001(5) 0.015(6) 0.003(6)
C21 0.069(11) 0.043(8) 0.033(7) -0.018(6) 0.024(7) -0.002(7)
O31 0.035(5) 0.037(5) 0.040(5) 0.012(4) 0.029(4) 0.015(4)
N31 0.030(6) 0.033(6) 0.018(5) 0.008(4) 0.009(4) 0.005(5)
N32 0.012(5) 0.024(5) 0.034(6) 0.007(4) 0.013(4) 0.006(4)
C31 0.026(8) 0.034(7) 0.039(7) -0.002(5) 0.008(6) 0.006(6)
C32 0.036(9) 0.036(7) 0.056(9) 0.010(6) 0.021(7) 0.010(6)
C33 0.055(11) 0.064(10) 0.086(12) 0.011(8) 0.050(10) 0.023(8)
C34 0.042(10) 0.048(9) 0.070(10) 0.013(7) 0.032(8) 0.011(7)
C35 0.067(13) 0.101(13) 0.097(13) 0.040(10) 0.069(11) 0.037(10)
C36 0.114(17) 0.120(16) 0.147(18) 0.068(14) 0.119(15) 0.051(14)
C37 0.099(17) 0.102(14) 0.142(17) 0.062(13) 0.096(14) 0.054(13)
C38 0.050(10) 0.049(9) 0.077(10) 0.010(7) 0.042(8) 0.005(7)
C39 0.033(8) 0.042(7) 0.035(7) 0.013(6) 0.020(6) 0.002(6)
C40 0.016(7) 0.045(8) 0.038(7) -0.003(6) 0.015(6) 0.000(6)
C41 0.040(8) 0.027(7) 0.023(6) 0.009(5) 0.013(6) -0.005(6)
C42 0.016(7) 0.032(7) 0.040(7) 0.016(5) 0.005(5) -0.002(5)
C43 0.032(8) 0.041(8) 0.042(8) 0.010(6) 0.018(6) 0.006(6)
C44 0.044(10) 0.047(8) 0.051(9) 0.021(7) 0.014(7) 0.008(7)
C45 0.037(9) 0.034(7) 0.057(9) 0.004(6) 0.018(7) 0.012(6)
C46 0.026(8) 0.016(6) 0.065(9) -0.001(6) 0.022(7) -0.001(5)
C47 0.037(9) 0.024(7) 0.058(9) 0.012(6) 0.010(7) 0.003(6)
C48 0.038(9) 0.030(7) 0.060(9) -0.016(6) 0.033(7) -0.003(6)
C49 0.042(9) 0.026(7) 0.044(8) 0.000(6) 0.029(7) -0.005(6)
C50 0.028(7) 0.016(6) 0.030(7) 0.004(5) 0.016(5) -0.001(5)
C51 0.057(10) 0.052(8) 0.033(8) -0.022(6) 0.015(7) -0.009(7)
O61 0.035(5) 0.019(4) 0.023(4) -0.004(3) 0.022(4) -0.003(3)
O62 0.022(4) 0.024(4) 0.017(4) 0.000(3) 0.004(3) -0.001(3)
C61 0.051(9) 0.024(6) 0.016(6) 0.004(5) 0.021(6) 0.002(6)
C62 0.010(6) 0.019(6) 0.033(7) 0.002(5) 0.000(5) 0.007(5)
C63 0.028(8) 0.033(7) 0.039(8) 0.003(5) 0.018(6) 0.004(6)
C64 0.039(9) 0.065(9) 0.024(7) -0.002(6) 0.010(6) -0.007(7)
C65 0.034(9) 0.062(9) 0.033(8) -0.006(6) 0.000(6) -0.009(7)
C66 0.032(8) 0.044(8) 0.041(8) -0.005(6) 0.019(6) -0.005(6)
C67 0.023(7) 0.016(6) 0.031(6) -0.001(4) 0.014(5) -0.002(5)
C68 0.030(7) 0.008(5) 0.026(6) -0.001(4) 0.008(5) -0.006(5)
C69 0.012(6) 0.039(7) 0.046(8) -0.004(6) 0.012(5) -0.007(6)
C70 0.036(8) 0.046(8) 0.050(8) -0.010(6) 0.036(7) -0.008(6)
C71 0.048(10) 0.037(7) 0.028(7) -0.003(5) 0.019(6) -0.012(6)
C72 0.018(7) 0.037(7) 0.029(7) 0.003(5) 0.012(5) 0.002(5)
C73 0.026(7) 0.019(6) 0.030(6) 0.008(5) 0.017(5) 0.009(5)
C74 0.015(2) 0.013(2) 0.015(2) -0.0001(10) 0.0054(12) -0.0001(10)
N81 0.048(9) 0.046(7) 0.077(9) 0.003(6) 0.014(7) 0.000(6)
C81 0.072(9) 0.087(8) 0.079(8) 0.047(7) 0.044(7) 0.033(7)
C82 0.068(9) 0.093(9) 0.064(8) 0.002(7) 0.028(7) -0.015(7)
C83 0.042(10) 0.063(10) 0.078(12) 0.023(9) 0.013(9) -0.003(8)
C84 0.067(13) 0.054(10) 0.074(12) 0.006(9) 0.022(10) 0.020(9)
C85 0.078(13) 0.048(9) 0.054(10) -0.008(7) 0.021(9) -0.003(9)
N82 0.045(9) 0.090(10) 0.075(9) 0.009(8) 0.024(8) 0.005(8)
C86 0.058(12) 0.060(10) 0.079(13) -0.005(9) 0.021(9) 0.004(9)
C87 0.036(10) 0.069(11) 0.066(11) 0.007(8) 0.015(8) -0.009(8)
C88 0.072(14) 0.104(15) 0.071(12) -0.030(11) 0.048(11) -0.041(12)
C89 0.077(16) 0.073(13) 0.135(18) -0.008(12) 0.077(14) -0.002(11)
C90 0.053(12) 0.079(13) 0.101(15) 0.033(11) 0.032(11) 0.014(10)
N83 0.079(14) 0.18(2) 0.142(17) 0.022(15) 0.033(12) -0.012(14)
C91 0.092(16) 0.098(15) 0.089(14) 0.031(12) 0.030(12) -0.025(12)
C92 0.055(12) 0.066(11) 0.074(12) 0.018(9) 0.030(9) 0.006(9)
C93 0.068(13) 0.077(12) 0.089(13) 0.011(10) 0.048(10) 0.000(10)
C94 0.077(13) 0.035(9) 0.084(12) -0.013(9) 0.037(11) -0.003(8)
C95 0.058(12) 0.058(11) 0.095(14) 0.033(9) 0.048(10) 0.018(9)
N84 0.121(15) 0.065(10) 0.136(14) -0.025(10) 0.026(13) -0.012(11)
C96 0.138(19) 0.072(12) 0.115(15) -0.026(10) 0.095(14) -0.010(13)
C97 0.080(15) 0.040(10) 0.18(2) 0.005(12) 0.057(15) 0.020(9)
C98 0.102(17) 0.069(12) 0.135(18) 0.017(13) 0.015(16) 0.036(13)
C99 0.14(2) 0.091(14) 0.100(14) 0.009(11) 0.077(15) 0.032(15)
C100 0.088(16) 0.062(12) 0.18(2) 0.011(13) 0.062(16) -0.007(11)
N85 0.10(2) 0.10(2) 0.11(2) -0.001(9) 0.031(11) 0.002(10)
C101 0.08(2) 0.40(5) 0.22(4) 0.20(4) 0.09(2) 0.13(3)
C102 0.13(3) 0.25(3) 0.24(4) 0.16(3) 0.13(3) 0.09(3)
C103 0.24(8) 0.24(8) 0.24(8) -0.001(10) 0.08(3) 0.001(10)

loop_
_atom_type_symbol
_atom_type_description
_atom_type_scat_dispersion_real
_atom_type_scat_dispersion_imag
_atom_type_scat_source
C C 0.0033 0.0016 'International Tables Vol C Tables 4.2.6.8 and 6.1.1.4'
H H 0.0000 0.0000 'International Tables Vol C Tables 4.2.6.8 and 6.1.1.4'
N N 0.0061 0.0033 'International Tables Vol C Tables 4.2.6.8 and 6.1.1.4'
O O 0.0106 0.0060 'International Tables Vol C Tables 4.2.6.8 and 6.1.1.4'
U U -9.6767 9.6646 'International Tables Vol C Tables 4.2.6.8 and 6.1.1.4'

loop_
_exptl_crystal_face_index_h
_exptl_crystal_face_index_k
_exptl_crystal_face_index_l
_exptl_crystal_face_perp_dist
_exptl_oxdiff_crystal_face_indexfrac_h
_exptl_oxdiff_crystal_face_indexfrac_k
_exptl_oxdiff_crystal_face_indexfrac_l
_exptl_oxdiff_crystal_face_x
_exptl_oxdiff_crystal_face_y
_exptl_oxdiff_crystal_face_z
0 0 -1 0.0182 -0.0006 -0.0003 -1.0001 0.0326 0.0053 0.0005
0 0 1 0.0030 0.0006 0.0003 1.0001 -0.0326 -0.0053 -0.0005
0 1 -1 0.0377 0.0009 1.0000 -1.0013 0.0246 -0.0342 0.0053
0 -1 1 0.0447 -0.0009 -1.0000 1.0013 -0.0246 0.0342 -0.0053
-1 0 1 0.1164 -0.9999 0.0004 1.0003 -0.0179 0.0031 0.0439
1 0 -1 0.1144 0.9999 -0.0004 -1.0003 0.0179 -0.0031 -0.0439

loop_
_geom_angle_atom_site_label_1
_geom_angle_atom_site_label_2
_geom_angle_atom_site_label_3
_geom_angle
_geom_angle_site_symmetry_1
_geom_angle_site_symmetry_3
O1 U1 O61 154.6(2) . .
O1 U1 O31 83.4(3) . .
O61 U1 O31 99.3(3) . .
O1 U1 O62 116.4(2) . .
O61 U1 O62 70.3(2) . .
O31 U1 O62 154.2(3) . .
O1 U1 N31 85.2(3) . .
O61 U1 N31 72.5(3) . .
O31 U1 N31 69.2(3) . .
O62 U1 N31 125.9(3) . .
O1 U1 N2 125.7(3) . .
O61 U1 N2 79.1(3) . .
O31 U1 N2 77.0(3) . .
O62 U1 N2 77.8(3) . .
N31 U1 N2 130.8(3) . .
O1 U1 N1 69.4(3) . .
O61 U1 N1 134.1(3) . .
O31 U1 N1 98.5(3) . .
O62 U1 N1 75.4(2) . .
N31 U1 N1 153.2(3) . .
N2 U1 N1 64.3(3) . .
O1 U1 N32 77.3(3) . .
O61 U1 N32 81.9(2) . .
O31 U1 N32 129.8(3) . .
O62 U1 N32 73.5(2) . .
N31 U1 N32 63.4(3) . .
N2 U1 N32 149.6(3) . .
N1 U1 N32 116.5(3) . .
C1 O1 U1 148.3(7) . .
C11 N1 C12 113.1(9) . .
C11 N1 U1 131.5(7) . .
C12 N1 U1 115.2(7) . .
C19 N2 C20 108.8(9) . .
C19 N2 U1 130.6(7) . .
C20 N2 U1 113.9(6) . .
O1 C1 C2 119.6(11) . .
O1 C1 C10 121.3(11) . .
C2 C1 C10 119.1(12) . .
C3 C2 C1 121.1(12) . .
C3 C2 H2 119.4 . .
C1 C2 H2 119.4 . .
C2 C3 C4 122.1(12) . .
C2 C3 H3 118.9 . .
C4 C3 H3 118.9 . .
C9 C4 C3 118.5(12) . .
C9 C4 C5 119.0(12) . .
C3 C4 C5 122.4(13) . .
C6 C5 C4 120.8(14) . .
C6 C5 H5 119.6 . .
C4 C5 H5 119.6 . .
C5 C6 C7 127.0(13) . .
C5 C6 H6 116.5 . .
C7 C6 H6 116.5 . .
C6 C7 C8 109.5(12) . .
C6 C7 H7 125.2 . .
C8 C7 H7 125.2 . .
C9 C8 C7 126.8(13) . .
C9 C8 H8 116.6 . .
C7 C8 H8 116.6 . .
C4 C9 C8 116.3(11) . .
C4 C9 C10 119.6(11) . .
C8 C9 C10 124.1(11) . .
C1 C10 C11 121.4(11) . .
C1 C10 C9 119.3(11) . .
C11 C10 C9 119.4(10) . .
N1 C11 C10 127.2(10) . .
N1 C11 H11 116.4 . .
C10 C11 H11 116.4 . .
C13 C12 N1 125.1(11) . .
C13 C12 C20 119.1(12) . .
N1 C12 C20 115.8(10) . .
C12 C13 C14 121.2(12) . .
C12 C13 H13 119.4 . .
C14 C13 H13 119.4 . .
C15 C14 C13 121.8(11) . .
C15 C14 H14 119.1 . .
C13 C14 H14 119.1 . .
C14 C15 C16 118.4(11) . .
C14 C15 H15 120.8 . .
C16 C15 H15 120.8 . .
C15 C16 C20 121.7(11) . .
C15 C16 C17 121.4(11) . .
C20 C16 C17 116.8(11) . .
C18 C17 C16 120.1(11) . .
C18 C17 H17 119.9 . .
C16 C17 H17 119.9 . .
C17 C18 C19 119.2(11) . .
C17 C18 H18 120.4 . .
C19 C18 H18 120.4 . .
N2 C19 C18 128.0(11) . .
N2 C19 C21 112.7(10) . .
C18 C19 C21 119.3(11) . .
C16 C20 C12 117.5(11) . .
C16 C20 N2 127.0(10) . .
C12 C20 N2 115.4(10) . .
C19 C21 H21A 110.0 . .
C19 C21 H21B 108.5 . .
H21A C21 H21B 109.7 . .
C19 C21 H21C 108.8 . .
H21A C21 H21C 110.1 . .
H21B C21 H21C 109.8 . .
C31 O31 U1 144.5(7) . .
C41 N31 C42 115.1(9) . .
C41 N31 U1 131.1(8) . .
C42 N31 U1 113.7(7) . .
C49 N32 C50 119.0(9) . .
C49 N32 U1 124.4(7) . .
C50 N32 U1 113.1(6) . .
O31 C31 C40 123.1(11) . .
O31 C31 C32 118.5(11) . .
C40 C31 C32 118.4(12) . .
C33 C32 C31 121.9(12) . .
C33 C32 H32 119.1 . .
C31 C32 H32 119.1 . .
C32 C33 C34 121.7(13) . .
C32 C33 H33 119.2 . .
C34 C33 H33 119.2 . .
C39 C34 C35 121.3(12) . .
C39 C34 C33 117.9(12) . .
C35 C34 C33 120.8(13) . .
C36 C35 C34 119.5(15) . .
C36 C35 H35 120.2 . .
C34 C35 H35 120.2 . .
C35 C36 C37 120.9(15) . .
C35 C36 H36 119.5 . .
C37 C36 H36 119.5 . .
C38 C37 C36 120.4(15) . .
C38 C37 H37 119.8 . .
C36 C37 H37 119.8 . .
C37 C38 C39 121.7(14) . .
C37 C38 H38 119.2 . .
C39 C38 H38 119.2 . .
C34 C39 C38 116.1(11) . .
C34 C39 C40 119.6(11) . .
C38 C39 C40 124.2(12) . .
C31 C40 C39 120.4(11) . .
C31 C40 C41 120.4(11) . .
C39 C40 C41 118.4(11) . .
N31 C41 C40 127.0(10) . .
N31 C41 H41 116.5 . .
C40 C41 H41 116.5 . .
C43 C42 N31 124.6(11) . .
C43 C42 C50 119.4(11) . .
N31 C42 C50 115.9(9) . .
C42 C43 C44 121.2(12) . .
C42 C43 H43 119.4 . .
C44 C43 H43 119.4 . .
C43 C44 C45 120.5(12) . .
C43 C44 H44 119.8 . .
C45 C44 H44 119.8 . .
C44 C45 C46 119.3(12) . .
C44 C45 H45 120.3 . .
C46 C45 H45 120.3 . .
C45 C46 C50 121.4(11) . .
C45 C46 C47 123.1(11) . .
C50 C46 C47 115.5(11) . .
C48 C47 C46 119.5(12) . .
C48 C47 H47 120.3 . .
C46 C47 H47 120.3 . .
C47 C48 C49 121.5(11) . .
C47 C48 H48 119.3 . .
C49 C48 H48 119.3 . .
N32 C49 C48 119.8(11) . .
N32 C49 C51 117.9(10) . .
C48 C49 C51 122.3(11) . .
N32 C50 C46 124.4(10) . .
N32 C50 C42 117.7(10) . .
C46 C50 C42 117.9(10) . .
C49 C51 H51A 109.5 . .
C49 C51 H51B 109.5 . .
H51A C51 H51B 109.5 . .
C49 C51 H51C 109.5 . .
H51A C51 H51C 109.5 . .
H51B C51 H51C 109.5 . .
C61 O61 U1 119.5(6) . .
C74 O62 U1 116.8(5) . .
O61 C61 C74 116.1(10) . .
O61 C61 C62 123.2(9) . .
C74 C61 C62 120.8(11) . .
C61 C62 C67 120.1(10) . .
C61 C62 C63 119.2(11) . .
C67 C62 C63 120.6(9) . .
C64 C63 C62 120.9(12) . .
C64 C63 H63 119.5 . .
C62 C63 H63 119.5 . .
C63 C64 C65 119.1(12) . .
C63 C64 H64 120.5 . .
C65 C64 H64 120.5 . .
C66 C65 C64 121.2(12) . .
C66 C65 H65 119.4 . .
C64 C65 H65 119.4 . .
C65 C66 C67 121.6(12) . .
C65 C66 H66 119.2 . .
C67 C66 H66 119.2 . .
C66 C67 C62 116.5(10) . .
C66 C67 C68 124.0(11) . .
C62 C67 C68 119.4(10) . .
C73 C68 C69 117.3(9) . .
C73 C68 C67 120.2(10) . .
C69 C68 C67 122.5(10) . .
C70 C69 C68 121.6(10) . .
C70 C69 H69 119.2 . .
C68 C69 H69 119.2 . .
C71 C70 C69 120.1(11) . .
C71 C70 H70 120.0 . .
C69 C70 H70 120.0 . .
C72 C71 C70 120.7(11) . .
C72 C71 H71 119.7 . .
C70 C71 H71 119.7 . .
C71 C72 C73 120.5(10) . .
C71 C72 H72 119.7 . .
C73 C72 H72 119.7 . .
C68 C73 C72 119.8(10) . .
C68 C73 C74 119.0(9) . .
C72 C73 C74 121.2(9) . .
O62 C74 C61 117.2(9) . .
O62 C74 C73 122.3(8) . .
C61 C74 C73 120.5(9) . .
C85 N81 C81 117.5(13) . .
C82 C81 N81 120.2(17) . .
C82 C81 H81 119.9 . .
N81 C81 H81 119.9 . .
C81 C82 C83 121.9(17) . .
C81 C82 H82 119.0 . .
C83 C82 H82 119.0 . .
C84 C83 C82 118.5(15) . .
C84 C83 H83 120.7 . .
C82 C83 H83 120.7 . .
C83 C84 C85 120.5(15) . .
C83 C84 H84 119.7 . .
C85 C84 H84 119.7 . .
N81 C85 C84 121.2(14) . .
N81 C85 H85 119.4 . .
C84 C85 H85 119.4 . .
C90 N82 C86 114.6(15) . .
N82 C86 C87 123.6(16) . .
N82 C86 H86 118.2 . .
C87 C86 H86 118.2 . .
C88 C87 C86 119.2(16) . .
C88 C87 H87 120.4 . .
C86 C87 H87 120.4 . .
C87 C88 C89 120.0(16) . .
C87 C88 H88 120.0 . .
C89 C88 H88 120.0 . .
C90 C89 C88 115.5(17) . .
C90 C89 H89 122.3 . .
C88 C89 H89 122.3 . .
N82 C90 C89 127.0(17) . .
N82 C90 H90 116.5 . .
C89 C90 H90 116.5 . .
C95 N83 C91 115.9(18) . .
C92 C91 N83 118.9(18) . .
C92 C91 H91 120.6 . .
N83 C91 H91 120.6 . .
C93 C92 C91 119.1(17) . .
C93 C92 H92 120.4 . .
C91 C92 H92 120.4 . .
C92 C93 C94 121.4(18) . .
C92 C93 H93 119.3 . .
C94 C93 H93 119.3 . .
C95 C94 C93 124.0(17) . .
C95 C94 H94 118.0 . .
C93 C94 H94 118.0 . .
C94 C95 N83 120.6(17) . .
C94 C95 H95 119.7 . .
N83 C95 H95 119.7 . .
C96 N84 C100 113.4(19) . .
N84 C96 C97 122.1(19) . .
N84 C96 H96 118.9 . .
C97 C96 H96 118.9 . .
C98 C97 C96 121(2) . .
C98 C97 H97 119.3 . .
C96 C97 H97 119.3 . .
C99 C98 C97 119(3) . .
C99 C98 H98 120.4 . .
C97 C98 H98 120.4 . .
C98 C99 C100 124(2) . .
C98 C99 H99 118.1 . .
C100 C99 H99 118.1 . .
C99 C100 N84 120(2) . .
C99 C100 H100 120.0 . .
N84 C100 H100 120.0 . .
C102 N85 C101 112(4) 2_556 .
C102 C101 C103 119(8) . .
C102 C101 N85 126(4) . .
C103 C101 N85 10(10) . .
C102 C101 H101 117.1 . .
C103 C101 H101 122.8 . .
N85 C101 H101 117.1 . .
C101 C102 N85 121(3) . 2_556
C101 C102 C103 118(5) . 2_556
N85 C102 C103 8(10) 2_556 2_556
C101 C102 H102 119.4 . .
N85 C102 H102 119.4 2_556 .
C103 C102 H102 122.4 2_556 .
C101 C103 C102 122(10) . 2_556
C101 C103 H103 119.2 . .
C102 C103 H103 119.1 2_556 .

loop_
_geom_bond_atom_site_label_1
_geom_bond_atom_site_label_2
_geom_bond_distance
_geom_bond_site_symmetry_2
U1 O1 2.218(7) .
U1 O61 2.228(7) .
U1 O31 2.236(7) .
U1 O62 2.285(7) .
U1 N31 2.507(8) .
U1 N2 2.529(9) .
U1 N1 2.531(8) .
U1 N32 2.628(8) .
O1 C1 1.297(13) .
N1 C11 1.300(14) .
N1 C12 1.432(14) .
N2 C19 1.365(14) .
N2 C20 1.470(14) .
C1 C2 1.405(16) .
C1 C10 1.416(16) .
C2 C3 1.361(16) .
C2 H2 0.9500 .
C3 C4 1.410(17) .
C3 H3 0.9500 .
C4 C9 1.406(16) .
C4 C5 1.421(17) .
C5 C6 1.361(18) .
C5 H5 0.9500 .
C6 C7 1.398(17) .
C6 H6 0.9500 .
C7 C8 1.462(18) .
C7 H7 0.9500 .
C8 C9 1.434(17) .
C8 H8 0.9500 .
C9 C10 1.450(15) .
C10 C11 1.443(16) .
C11 H11 0.9500 .
C12 C13 1.354(15) .
C12 C20 1.440(15) .
C13 C14 1.370(16) .
C13 H13 0.9500 .
C14 C15 1.359(16) .
C14 H14 0.9500 .
C15 C16 1.389(16) .
C15 H15 0.9500 .
C16 C20 1.393(16) .
C16 C17 1.414(16) .
C17 C18 1.353(16) .
C17 H17 0.9500 .
C18 C19 1.412(16) .
C18 H18 0.9500 .
C19 C21 1.496(15) .
C21 H21A 0.9722 .
C21 H21B 0.9769 .
C21 H21C 0.9713 .
O31 C31 1.297(14) .
N31 C41 1.287(14) .
N31 C42 1.439(14) .
N32 C49 1.347(13) .
N32 C50 1.347(12) .
C31 C40 1.381(16) .
C31 C32 1.415(16) .
C32 C33 1.344(18) .
C32 H32 0.9500 .
C33 C34 1.416(18) .
C33 H33 0.9500 .
C34 C39 1.408(17) .
C34 C35 1.414(19) .
C35 C36 1.35(2) .
C35 H35 0.9500 .
C36 C37 1.39(2) .
C36 H36 0.9500 .
C37 C38 1.36(2) .
C37 H37 0.9500 .
C38 C39 1.424(16) .
C38 H38 0.9500 .
C39 C40 1.439(16) .
C40 C41 1.443(16) .
C41 H41 0.9500 .
C42 C43 1.361(15) .
C42 C50 1.441(15) .
C43 C44 1.380(17) .
C43 H43 0.9500 .
C44 C45 1.383(17) .
C44 H44 0.9500 .
C45 C46 1.385(16) .
C45 H45 0.9500 .
C46 C50 1.391(15) .
C46 C47 1.414(17) .
C47 C48 1.369(16) .
C47 H47 0.9500 .
C48 C49 1.382(16) .
C48 H48 0.9500 .
C49 C51 1.499(16) .
C51 H51A 0.9800 .
C51 H51B 0.9800 .
C51 H51C 0.9800 .
O61 C61 1.358(13) .
O62 C74 1.359(11) .
C61 C74 1.382(13) .
C61 C62 1.399(15) .
C62 C67 1.405(15) .
C62 C63 1.420(15) .
C63 C64 1.352(16) .
C63 H63 0.9500 .
C64 C65 1.386(18) .
C64 H64 0.9500 .
C65 C66 1.380(16) .
C65 H65 0.9500 .
C66 C67 1.404(15) .
C66 H66 0.9500 .
C67 C68 1.424(14) .
C68 C73 1.406(14) .
C68 C69 1.410(15) .
C69 C70 1.377(15) .
C69 H69 0.9500 .
C70 C71 1.377(17) .
C70 H70 0.9500 .
C71 C72 1.355(16) .
C71 H71 0.9500 .
C72 C73 1.418(14) .
C72 H72 0.9500 .
C73 C74 1.422(14) .
N81 C85 1.312(17) .
N81 C81 1.475(19) .
C81 C82 1.26(2) .
C81 H81 0.9500 .
C82 C83 1.39(2) .
C82 H82 0.9500 .
C83 C84 1.354(19) .
C83 H83 0.9500 .
C84 C85 1.37(2) .
C84 H84 0.9500 .
C85 H85 0.9500 .
N82 C90 1.34(2) .
N82 C86 1.348(18) .
C86 C87 1.357(19) .
C86 H86 0.9500 .
C87 C88 1.35(2) .
C87 H87 0.9500 .
C88 C89 1.40(2) .
C88 H88 0.9500 .
C89 C90 1.35(2) .
C89 H89 0.9500 .
C90 H90 0.9500 .
N83 C95 1.41(2) .
N83 C91 1.43(2) .
C91 C92 1.39(2) .
C91 H91 0.9500 .
C92 C93 1.31(2) .
C92 H92 0.9500 .
C93 C94 1.33(2) .
C93 H93 0.9500 .
C94 C95 1.255(19) .
C94 H94 0.9500 .
C95 H95 0.9500 .
N84 C96 1.34(3) .
N84 C100 1.39(3) .
C96 C97 1.38(3) .
C96 H96 0.9500 .
C97 C98 1.28(3) .
C97 H97 0.9500 .
C98 C99 1.24(3) .
C98 H98 0.9500 .
C99 C100 1.36(3) .
C99 H99 0.9500 .
C100 H100 0.9500 .
N85 C102 1.37(7) 2_556
N85 C101 1.33(2) .
C101 C102 1.22(4) .
C101 C103 1.35(2) .
C101 H101 0.9500 .
C102 N85 1.37(7) 2_556
C102 C103 1.23(14) 2_556
C102 H102 0.9500 .
C103 C102 1.23(14) 2_556
C103 H103 0.9500 .
